data_2020715
loop_
_publ_author_name
'Hamzehee, Farahnaz'
'Pourayoubi, Mehrdad'
'Ne\<cas, Marek'
'Choquesillo-Lazarte, Duane'

_publ_section_title
;
 Extensive analysis of N---H&#x00B7;&#x00B7;&#x00B7;O hydrogen bonding in
 four classes of phosphorus compounds: a combined experimental and
 database study
;
_journal_issue 3
_journal_name_full 'Acta Crystallographica Section C'
_journal_page_first
;
;
_journal_paper_doi 10.1107/S2053229617001516
_journal_volume 73
_journal_year 2017
_chemical_formula_iupac 'C20 H21 N2 O P'
_chemical_formula_moiety 'C20 H21 N2 O P'
_chemical_formula_sum 'C20 H21 N2 O P'
_chemical_formula_weight 336.36
_chemical_melting_point 402
_chemical_name_systematic
;
<i>N</i>-Benzyl-<i>P</i>-phenyl-<i>N</i>'-(<i>p</i>-tolyl)phosphonic
diamide
;
_space_group_IT_number 33
_symmetry_cell_setting orthorhombic
_symmetry_space_group_name_Hall 'P 2c -2n'
_symmetry_space_group_name_H-M 'P n a 21'
_atom_sites_solution_hydrogens geom
_atom_sites_solution_primary direct
_atom_sites_solution_secondary difmap
_audit_creation_method SHELXL-97
_cell_angle_alpha 90.00
_cell_angle_beta 90.00
_cell_angle_gamma 90.00
_cell_formula_units_Z 8
_cell_length_a 17.4366(4)
_cell_length_b 22.7127(5)
_cell_length_c 8.8598(2)
_cell_measurement_reflns_used 11918
_cell_measurement_temperature 120(2)
_cell_measurement_theta_max 29.2380
_cell_measurement_theta_min 2.1230
_cell_volume 3508.77(14)
_computing_cell_refinement
;
CrysAlis PRO (Agilent, 2014)
;
_computing_data_collection
;
<i>CrystalClear-SM Expert</i> (Rigaku, 2011)
;
_computing_data_reduction
;
CrysAlis PRO (Agilent, 2014)
;
_computing_molecular_graphics
;
Mercury (Macrae <i>et al</i>., 2008)
;
_computing_publication_material
;
enCIFer (Allen <i>et al</i>., 2004)
;
_computing_structure_refinement
;
SHELXL97 (Sheldrick, 2008)
;
_computing_structure_solution
;
SHELXS97 (Sheldrick, 2008)
;
_diffrn_ambient_temperature 120(2)
_diffrn_detector_area_resol_mean 28.5714
_diffrn_measured_fraction_theta_full 0.998
_diffrn_measured_fraction_theta_max 0.998
_diffrn_measurement_device
;
AFC11 (Right): Eulerian 3 circle
;
_diffrn_measurement_device_type
;
Rigaku Saturn724+ (2x2 bin mode)
;
_diffrn_measurement_method 'profile data from \w-scans'
_diffrn_radiation_monochromator Multilayer
_diffrn_radiation_type MoK\a
_diffrn_radiation_wavelength 0.71073
_diffrn_reflns_av_R_equivalents 0.0469
_diffrn_reflns_av_sigmaI/netI 0.0407
_diffrn_reflns_limit_h_max 20
_diffrn_reflns_limit_h_min -21
_diffrn_reflns_limit_k_max 26
_diffrn_reflns_limit_k_min -27
_diffrn_reflns_limit_l_max 10
_diffrn_reflns_limit_l_min -10
_diffrn_reflns_number 21879
_diffrn_reflns_theta_full 25.35
_diffrn_reflns_theta_max 25.35
_diffrn_reflns_theta_min 2.93
_diffrn_standards_number 0
_exptl_absorpt_coefficient_mu 0.165
_exptl_absorpt_correction_T_max 1.00000
_exptl_absorpt_correction_T_min 0.88446
_exptl_absorpt_correction_type multi-scan
_exptl_absorpt_process_details
;
(CrysAlis PRO; Agilent, 2014)
;
_exptl_crystal_colour colourless
_exptl_crystal_density_diffrn 1.273
_exptl_crystal_density_method 'not measured'
_exptl_crystal_description block
_exptl_crystal_F_000 1424
_exptl_crystal_size_max 0.20
_exptl_crystal_size_mid 0.20
_exptl_crystal_size_min 0.10
_refine_diff_density_max 0.287
_refine_diff_density_min -0.252
_refine_ls_abs_structure_details
;
Flack (1983), 2931 Friedel pairs
;
_refine_ls_abs_structure_Flack -0.02(7)
_refine_ls_extinction_method none
_refine_ls_goodness_of_fit_ref 1.025
_refine_ls_hydrogen_treatment mixed
_refine_ls_matrix_type full
_refine_ls_number_parameters 447
_refine_ls_number_reflns 6363
_refine_ls_number_restraints 5
_refine_ls_restrained_S_all 1.025
_refine_ls_R_factor_all 0.0425
_refine_ls_R_factor_gt 0.0355
_refine_ls_shift/su_max 0.001
_refine_ls_shift/su_mean 0.000
_refine_ls_structure_factor_coef Fsqd
_refine_ls_weighting_details 'calc w=1/[\s^2^(Fo^2^)+(0.0489P)^2^+0.3795P] where P=(Fo^2^+2Fc^2^)/3'
_refine_ls_weighting_scheme calc
_refine_ls_wR_factor_gt 0.0840
_refine_ls_wR_factor_ref 0.0885
_reflns_number_gt 5746
_reflns_number_total 6363
_reflns_threshold_expression I>2sigma(I)
_cod_data_source_file ky3108sup1.cif
_cod_data_source_block I
_cod_database_code 2020715

loop_
_symmetry_equiv_pos_as_xyz
'x, y, z'
'-x, -y, z+1/2'
'x+1/2, -y+1/2, z'
'-x+1/2, y+1/2, z+1/2'

loop_
_atom_site_type_symbol
_atom_site_label
_atom_site_fract_x
_atom_site_fract_y
_atom_site_fract_z
_atom_site_U_iso_or_equiv
_atom_site_adp_type
_atom_site_calc_flag
_atom_site_refinement_flags
_atom_site_occupancy
_atom_site_symmetry_multiplicity
P P1 0.20191(3) 0.72514(2) 0.71389(7) 0.01958(12) Uani d . 1 1
O O1 0.17778(9) 0.74673(7) 0.56429(17) 0.0264(4) Uani d . 1 1
N N1 0.16342(10) 0.66156(8) 0.7592(2) 0.0228(4) Uani d D 1 1
H H1N 0.1895(12) 0.6443(10) 0.832(2) 0.027 Uiso d D 1 1
N N2 0.17917(10) 0.77043(8) 0.8523(2) 0.0226(4) Uani d D 1 1
H H2N 0.1497(11) 0.7566(11) 0.923(2) 0.027 Uiso d D 1 1
C C1 0.30324(10) 0.71086(8) 0.7218(3) 0.0206(4) Uani d . 1 1
C C2 0.33453(12) 0.67063(9) 0.6187(2) 0.0229(5) Uani d . 1 1
H H2B 0.3023 0.6525 0.5459 0.028 Uiso calc R 1 1
C C3 0.41163(12) 0.65715(10) 0.6220(3) 0.0258(5) Uani d . 1 1
H H3A 0.4323 0.6294 0.5529 0.031 Uiso calc R 1 1
C C4 0.45872(12) 0.68430(9) 0.7268(3) 0.0280(5) Uani d . 1 1
H H4A 0.5119 0.6751 0.7292 0.034 Uiso calc R 1 1
C C5 0.42888(12) 0.72474(10) 0.8281(3) 0.0273(5) Uani d . 1 1
H H5A 0.4617 0.7435 0.8989 0.033 Uiso calc R 1 1
C C6 0.35139(12) 0.73787(10) 0.8266(3) 0.0239(5) Uani d . 1 1
H H6A 0.3310 0.7653 0.8969 0.029 Uiso calc R 1 1
C C7 0.08007(12) 0.65341(10) 0.7576(3) 0.0288(5) Uani d . 1 1
H H7A 0.0554 0.6916 0.7339 0.035 Uiso calc R 1 1
H H7B 0.0631 0.6415 0.8597 0.035 Uiso calc R 1 1
C C8 0.05302(12) 0.60801(10) 0.6452(3) 0.0256(5) Uani d . 1 1
C C9 -0.02137(13) 0.61103(11) 0.5917(3) 0.0336(6) Uani d . 1 1
H H9A -0.0544 0.6410 0.6285 0.040 Uiso calc R 1 1
C C10 -0.04878(16) 0.57169(12) 0.4865(4) 0.0445(7) Uani d . 1 1
H H10A -0.0996 0.5754 0.4491 0.053 Uiso calc R 1 1
C C11 -0.00172(17) 0.52668(12) 0.4354(3) 0.0452(7) Uani d . 1 1
H H11A -0.0203 0.4991 0.3636 0.054 Uiso calc R 1 1
C C12 0.07225(16) 0.52230(11) 0.4897(3) 0.0383(6) Uani d . 1 1
H H12A 0.1045 0.4913 0.4558 0.046 Uiso calc R 1 1
C C13 0.09978(13) 0.56291(10) 0.5936(3) 0.0299(5) Uani d . 1 1
H H13A 0.1510 0.5598 0.6295 0.036 Uiso calc R 1 1
C C14 0.18656(12) 0.83229(9) 0.8579(2) 0.0216(5) Uani d . 1 1
C C15 0.23128(12) 0.86432(9) 0.7569(3) 0.0258(5) Uani d . 1 1
H H15A 0.2576 0.8447 0.6776 0.031 Uiso calc R 1 1
C C16 0.23724(13) 0.92527(10) 0.7726(3) 0.0288(5) Uani d . 1 1
H H16A 0.2676 0.9469 0.7028 0.035 Uiso calc R 1 1
C C17 0.19980(12) 0.95509(10) 0.8878(3) 0.0261(5) Uani d . 1 1
C C18 0.15560(13) 0.92253(10) 0.9869(3) 0.0272(5) Uani d . 1 1
H H18A 0.1298 0.9421 1.0669 0.033 Uiso calc R 1 1
C C19 0.14812(12) 0.86219(9) 0.9722(3) 0.0233(5) Uani d . 1 1
H H19A 0.1165 0.8410 1.0406 0.028 Uiso calc R 1 1
C C20 0.20544(15) 1.02143(10) 0.9034(3) 0.0369(6) Uani d . 1 1
H H20A 0.2565 1.0345 0.8717 0.055 Uiso calc R 1 1
H H20B 0.1969 1.0326 1.0089 0.055 Uiso calc R 1 1
H H20C 0.1665 1.0401 0.8396 0.055 Uiso calc R 1 1
P P2 0.04486(3) 0.71518(2) 0.21889(7) 0.01941(12) Uani d . 1 1
O O2 0.06608(8) 0.73328(7) 0.06447(16) 0.0245(3) Uani d . 1 1
N N3 0.09188(10) 0.65682(8) 0.2761(2) 0.0238(4) Uani d D 1 1
H H3N 0.0676(12) 0.6382(10) 0.348(2) 0.029 Uiso d D 1 1
N N4 0.06232(10) 0.76608(8) 0.3473(2) 0.0228(4) Uani d D 1 1
H H4N 0.0926(11) 0.7567(11) 0.4229(19) 0.027 Uiso d D 1 1
C C21 -0.05454(11) 0.69441(9) 0.2327(3) 0.0220(4) Uani d . 1 1
C C22 -0.08405(13) 0.65408(10) 0.1285(3) 0.0270(5) Uani d . 1 1
H H22A -0.0516 0.6381 0.0526 0.032 Uiso calc R 1 1
C C23 -0.16043(13) 0.63729(11) 0.1354(3) 0.0319(5) Uani d . 1 1
H H23A -0.1802 0.6095 0.0655 0.038 Uiso calc R 1 1
C C24 -0.20782(12) 0.66129(10) 0.2449(3) 0.0311(5) Uani d . 1 1
H H24A -0.2602 0.6500 0.2495 0.037 Uiso calc R 1 1
C C25 -0.17947(13) 0.70143(11) 0.3471(3) 0.0298(5) Uani d . 1 1
H H25A -0.2124 0.7179 0.4214 0.036 Uiso calc R 1 1
C C26 -0.10295(12) 0.71777(10) 0.3418(3) 0.0251(5) Uani d . 1 1
H H26A -0.0835 0.7451 0.4132 0.030 Uiso calc R 1 1
C C27 0.17596(12) 0.65569(10) 0.2688(3) 0.0285(5) Uani d . 1 1
H H27A 0.1959 0.6398 0.3652 0.034 Uiso calc R 1 1
H H27B 0.1948 0.6966 0.2592 0.034 Uiso calc R 1 1
C C28 0.20848(12) 0.61993(10) 0.1415(3) 0.0260(5) Uani d . 1 1
C C29 0.28105(12) 0.63336(10) 0.0882(3) 0.0273(5) Uani d . 1 1
H H29A 0.3078 0.6662 0.1289 0.033 Uiso calc R 1 1
C C30 0.31560(13) 0.59950(11) -0.0245(3) 0.0314(5) Uani d . 1 1
H H30A 0.3654 0.6094 -0.0601 0.038 Uiso calc R 1 1
C C31 0.27733(14) 0.55181(11) -0.0838(3) 0.0333(6) Uani d . 1 1
H H31A 0.3007 0.5282 -0.1595 0.040 Uiso calc R 1 1
C C32 0.20375(14) 0.53850(11) -0.0314(3) 0.0336(6) Uani d . 1 1
H H32A 0.1768 0.5059 -0.0728 0.040 Uiso calc R 1 1
C C33 0.16999(14) 0.57194(10) 0.0791(3) 0.0295(5) Uani d . 1 1
H H33A 0.1199 0.5623 0.1135 0.035 Uiso calc R 1 1
C C34 0.04819(11) 0.82734(9) 0.3348(2) 0.0213(4) Uani d . 1 1
C C35 -0.00629(11) 0.85024(9) 0.2371(3) 0.0237(5) Uani d . 1 1
H H35A -0.0353 0.8247 0.1743 0.028 Uiso calc R 1 1
C C36 -0.01838(11) 0.91083(9) 0.2310(3) 0.0246(5) Uani d . 1 1
H H36A -0.0558 0.9260 0.1634 0.029 Uiso calc R 1 1
C C37 0.02266(12) 0.94973(9) 0.3209(3) 0.0246(5) Uani d . 1 1
C C38 0.07609(12) 0.92604(10) 0.4203(3) 0.0253(5) Uani d . 1 1
H H38A 0.1042 0.9517 0.4845 0.030 Uiso calc R 1 1
C C39 0.08933(12) 0.86593(10) 0.4279(2) 0.0226(5) Uani d . 1 1
H H39A 0.1264 0.8509 0.4964 0.027 Uiso calc R 1 1
C C40 0.01109(14) 1.01544(10) 0.3069(3) 0.0336(6) Uani d . 1 1
H H40A -0.0393 1.0233 0.2622 0.050 Uiso calc R 1 1
H H40B 0.0512 1.0321 0.2423 0.050 Uiso calc R 1 1
H H40C 0.0138 1.0335 0.4072 0.050 Uiso calc R 1 1

loop_
_atom_site_aniso_label
_atom_site_aniso_U_11
_atom_site_aniso_U_22
_atom_site_aniso_U_33
_atom_site_aniso_U_12
_atom_site_aniso_U_13
_atom_site_aniso_U_23
P1 0.0210(2) 0.0161(3) 0.0216(3) -0.00005(19) -0.0007(2) -0.0001(3)
O1 0.0279(8) 0.0257(9) 0.0255(8) 0.0023(7) -0.0016(7) 0.0031(7)
N1 0.0225(9) 0.0186(9) 0.0272(10) -0.0020(7) -0.0041(8) 0.0012(8)
N2 0.0259(9) 0.0191(10) 0.0228(10) -0.0015(7) 0.0042(8) 0.0009(8)
C1 0.0217(9) 0.0176(10) 0.0226(10) -0.0019(8) 0.0010(10) 0.0028(10)
C2 0.0256(10) 0.0214(12) 0.0219(11) -0.0016(9) -0.0020(9) 0.0015(9)
C3 0.0283(12) 0.0215(12) 0.0276(12) 0.0026(9) 0.0034(10) 0.0047(10)
C4 0.0224(9) 0.0276(12) 0.0341(12) 0.0019(9) -0.0004(10) 0.0072(12)
C5 0.0248(11) 0.0279(13) 0.0293(12) -0.0054(9) -0.0073(10) 0.0036(10)
C6 0.0285(11) 0.0196(11) 0.0235(11) -0.0010(9) -0.0016(10) -0.0009(9)
C7 0.0254(11) 0.0283(13) 0.0329(13) -0.0039(9) 0.0005(10) -0.0036(10)
C8 0.0298(12) 0.0200(13) 0.0268(11) -0.0078(9) 0.0012(10) 0.0049(9)
C9 0.0299(12) 0.0274(13) 0.0437(15) -0.0074(10) -0.0046(12) 0.0052(12)
C10 0.0379(14) 0.0381(17) 0.0576(18) -0.0134(12) -0.0161(14) 0.0065(14)
C11 0.0618(18) 0.0311(15) 0.0428(15) -0.0177(13) -0.0105(14) -0.0020(12)
C12 0.0515(16) 0.0245(14) 0.0389(14) -0.0057(11) 0.0000(13) -0.0002(12)
C13 0.0330(12) 0.0252(12) 0.0316(12) -0.0041(10) -0.0010(11) 0.0030(11)
C14 0.0246(10) 0.0150(11) 0.0251(11) 0.0005(8) -0.0032(9) 0.0012(9)
C15 0.0301(11) 0.0204(11) 0.0271(12) -0.0015(9) 0.0039(10) 0.0007(9)
C16 0.0332(12) 0.0228(12) 0.0303(12) -0.0034(9) 0.0026(10) 0.0062(10)
C17 0.0267(11) 0.0180(11) 0.0335(12) 0.0002(9) -0.0044(10) 0.0025(10)
C18 0.0293(12) 0.0210(12) 0.0311(12) 0.0028(9) 0.0031(10) -0.0034(10)
C19 0.0246(11) 0.0182(11) 0.0270(11) -0.0001(8) 0.0022(9) 0.0023(9)
C20 0.0451(14) 0.0174(13) 0.0482(16) 0.0001(11) 0.0015(13) 0.0006(11)
P2 0.0204(2) 0.0162(2) 0.0216(2) -0.00022(19) -0.0005(2) 0.0002(3)
O2 0.0253(7) 0.0233(9) 0.0248(8) -0.0011(6) -0.0005(7) 0.0019(7)
N3 0.0236(9) 0.0191(10) 0.0287(10) 0.0017(7) 0.0035(8) 0.0037(8)
N4 0.0253(9) 0.0203(10) 0.0227(10) 0.0014(8) -0.0044(8) -0.0005(8)
C21 0.0246(10) 0.0183(10) 0.0230(11) -0.0002(8) -0.0029(10) 0.0032(10)
C22 0.0283(12) 0.0251(13) 0.0276(12) -0.0003(9) 0.0003(10) -0.0028(10)
C23 0.0300(12) 0.0325(14) 0.0332(13) -0.0084(10) -0.0019(11) -0.0066(11)
C24 0.0229(10) 0.0356(13) 0.0349(14) -0.0046(9) 0.0018(10) 0.0015(11)
C25 0.0280(12) 0.0323(13) 0.0292(12) 0.0024(10) 0.0043(11) -0.0004(10)
C26 0.0288(11) 0.0225(12) 0.0238(11) -0.0008(9) 0.0026(10) -0.0005(9)
C27 0.0271(11) 0.0253(12) 0.0330(12) 0.0038(9) -0.0051(10) 0.0003(10)
C28 0.0269(11) 0.0210(12) 0.0300(12) 0.0046(9) -0.0048(10) 0.0069(10)
C29 0.0279(11) 0.0213(12) 0.0327(12) -0.0008(9) -0.0032(10) 0.0040(10)
C30 0.0264(11) 0.0324(14) 0.0354(13) 0.0053(10) 0.0014(11) 0.0098(11)
C31 0.0423(14) 0.0266(13) 0.0311(13) 0.0112(11) 0.0007(11) 0.0013(11)
C32 0.0394(14) 0.0214(13) 0.0401(15) 0.0003(10) -0.0018(12) 0.0020(11)
C33 0.0319(12) 0.0233(12) 0.0334(13) -0.0025(9) -0.0053(11) 0.0054(11)
C34 0.0224(10) 0.0173(11) 0.0243(11) 0.0012(8) 0.0036(9) 0.0012(9)
C35 0.0238(10) 0.0211(11) 0.0262(12) -0.0006(8) -0.0008(10) -0.0031(10)
C36 0.0240(10) 0.0236(11) 0.0261(12) 0.0035(8) -0.0015(10) 0.0039(10)
C37 0.0254(11) 0.0209(11) 0.0274(11) 0.0003(9) 0.0051(10) 0.0013(10)
C38 0.0258(11) 0.0212(12) 0.0289(11) -0.0031(9) 0.0025(10) -0.0023(10)
C39 0.0228(11) 0.0227(12) 0.0223(10) 0.0010(9) -0.0016(9) 0.0009(9)
C40 0.0381(13) 0.0203(12) 0.0425(14) 0.0022(10) -0.0036(12) -0.0027(11)

loop_
_atom_type_symbol
_atom_type_description
_atom_type_scat_dispersion_real
_atom_type_scat_dispersion_imag
_atom_type_scat_source
C C 0.0033 0.0016 'International Tables Vol C Tables 4.2.6.8 and 6.1.1.4'
H H 0.0000 0.0000 'International Tables Vol C Tables 4.2.6.8 and 6.1.1.4'
N N 0.0061 0.0033 'International Tables Vol C Tables 4.2.6.8 and 6.1.1.4'
O O 0.0106 0.0060 'International Tables Vol C Tables 4.2.6.8 and 6.1.1.4'
P P 0.1023 0.0942 'International Tables Vol C Tables 4.2.6.8 and 6.1.1.4'

loop_
_geom_angle_atom_site_label_1
_geom_angle_atom_site_label_2
_geom_angle_atom_site_label_3
_geom_angle
_geom_angle_publ_flag
O1 P1 N1 113.30(10) y
O1 P1 N2 113.11(10) y
N1 P1 N2 105.57(9) y
O1 P1 C1 112.06(10) y
N1 P1 C1 103.50(9) y
N2 P1 C1 108.66(10) y
C7 N1 P1 120.93(15) y
C7 N1 H1N 117.6(16) ?
P1 N1 H1N 111.1(16) ?
C14 N2 P1 128.68(16) y
C14 N2 H2N 112.9(17) ?
P1 N2 H2N 116.8(17) ?
C6 C1 C2 119.09(18) ?
C6 C1 P1 122.57(17) ?
C2 C1 P1 118.33(16) ?
C3 C2 C1 120.7(2) ?
C3 C2 H2B 119.7 ?
C1 C2 H2B 119.7 ?
C2 C3 C4 119.6(2) ?
C2 C3 H3A 120.2 ?
C4 C3 H3A 120.2 ?
C3 C4 C5 120.47(19) ?
C3 C4 H4A 119.8 ?
C5 C4 H4A 119.8 ?
C6 C5 C4 120.2(2) ?
C6 C5 H5A 119.9 ?
C4 C5 H5A 119.9 ?
C5 C6 C1 120.0(2) ?
C5 C6 H6A 120.0 ?
C1 C6 H6A 120.0 ?
N1 C7 C8 113.75(18) ?
N1 C7 H7A 108.8 ?
C8 C7 H7A 108.8 ?
N1 C7 H7B 108.8 ?
C8 C7 H7B 108.8 ?
H7A C7 H7B 107.7 ?
C9 C8 C13 118.4(2) ?
C9 C8 C7 119.0(2) ?
C13 C8 C7 122.6(2) ?
C10 C9 C8 121.7(3) ?
C10 C9 H9A 119.1 ?
C8 C9 H9A 119.1 ?
C9 C10 C11 119.6(3) ?
C9 C10 H10A 120.2 ?
C11 C10 H10A 120.2 ?
C12 C11 C10 119.5(3) ?
C12 C11 H11A 120.3 ?
C10 C11 H11A 120.3 ?
C11 C12 C13 120.4(3) ?
C11 C12 H12A 119.8 ?
C13 C12 H12A 119.8 ?
C8 C13 C12 120.4(2) ?
C8 C13 H13A 119.8 ?
C12 C13 H13A 119.8 ?
C19 C14 C15 118.9(2) ?
C19 C14 N2 117.9(2) ?
C15 C14 N2 123.3(2) ?
C14 C15 C16 119.8(2) ?
C14 C15 H15A 120.1 ?
C16 C15 H15A 120.1 ?
C17 C16 C15 121.5(2) ?
C17 C16 H16A 119.3 ?
C15 C16 H16A 119.3 ?
C18 C17 C16 117.9(2) ?
C18 C17 C20 120.6(2) ?
C16 C17 C20 121.4(2) ?
C17 C18 C19 121.5(2) ?
C17 C18 H18A 119.2 ?
C19 C18 H18A 119.2 ?
C18 C19 C14 120.5(2) ?
C18 C19 H19A 119.8 ?
C14 C19 H19A 119.8 ?
C17 C20 H20A 109.5 ?
C17 C20 H20B 109.5 ?
H20A C20 H20B 109.5 ?
C17 C20 H20C 109.5 ?
H20A C20 H20C 109.5 ?
H20B C20 H20C 109.5 ?
O2 P2 N3 112.76(10) y
O2 P2 N4 113.43(10) y
N3 P2 N4 105.12(10) y
O2 P2 C21 112.16(10) y
N3 P2 C21 104.40(9) y
N4 P2 C21 108.33(10) y
C27 N3 P2 120.01(15) y
C27 N3 H3N 120.4(16) ?
P2 N3 H3N 112.1(16) ?
C34 N4 P2 127.02(16) y
C34 N4 H4N 113.6(17) ?
P2 N4 H4N 117.8(17) ?
C26 C21 C22 119.09(19) ?
C26 C21 P2 122.16(16) ?
C22 C21 P2 118.75(16) ?
C23 C22 C21 120.3(2) ?
C23 C22 H22A 119.9 ?
C21 C22 H22A 119.9 ?
C24 C23 C22 119.7(2) ?
C24 C23 H23A 120.1 ?
C22 C23 H23A 120.1 ?
C25 C24 C23 120.4(2) ?
C25 C24 H24A 119.8 ?
C23 C24 H24A 119.8 ?
C24 C25 C26 120.0(2) ?
C24 C25 H25A 120.0 ?
C26 C25 H25A 120.0 ?
C25 C26 C21 120.4(2) ?
C25 C26 H26A 119.8 ?
C21 C26 H26A 119.8 ?
N3 C27 C28 114.82(19) ?
N3 C27 H27A 108.6 ?
C28 C27 H27A 108.6 ?
N3 C27 H27B 108.6 ?
C28 C27 H27B 108.6 ?
H27A C27 H27B 107.5 ?
C29 C28 C33 118.5(2) ?
C29 C28 C27 118.8(2) ?
C33 C28 C27 122.6(2) ?
C28 C29 C30 121.1(2) ?
C28 C29 H29A 119.4 ?
C30 C29 H29A 119.4 ?
C31 C30 C29 119.8(2) ?
C31 C30 H30A 120.1 ?
C29 C30 H30A 120.1 ?
C30 C31 C32 119.3(2) ?
C30 C31 H31A 120.4 ?
C32 C31 H31A 120.4 ?
C33 C32 C31 120.7(2) ?
C33 C32 H32A 119.6 ?
C31 C32 H32A 119.6 ?
C32 C33 C28 120.6(2) ?
C32 C33 H33A 119.7 ?
C28 C33 H33A 119.7 ?
C35 C34 C39 118.92(19) ?
C35 C34 N4 122.40(19) ?
C39 C34 N4 118.65(19) ?
C34 C35 C36 119.9(2) ?
C34 C35 H35A 120.1 ?
C36 C35 H35A 120.1 ?
C37 C36 C35 121.9(2) ?
C37 C36 H36A 119.0 ?
C35 C36 H36A 119.0 ?
C36 C37 C38 117.5(2) ?
C36 C37 C40 120.9(2) ?
C38 C37 C40 121.6(2) ?
C39 C38 C37 121.6(2) ?
C39 C38 H38A 119.2 ?
C37 C38 H38A 119.2 ?
C38 C39 C34 120.1(2) ?
C38 C39 H39A 119.9 ?
C34 C39 H39A 119.9 ?
C37 C40 H40A 109.5 ?
C37 C40 H40B 109.5 ?
H40A C40 H40B 109.5 ?
C37 C40 H40C 109.5 ?
H40A C40 H40C 109.5 ?
H40B C40 H40C 109.5 ?

loop_
_geom_bond_atom_site_label_1
_geom_bond_atom_site_label_2
_geom_bond_distance
_geom_bond_publ_flag
P1 O1 1.4746(16) y
P1 N1 1.6422(18) y
P1 N2 1.6489(19) y
P1 C1 1.7978(19) y
N1 C7 1.465(3) y
N1 H1N 0.878(10) ?
N2 C14 1.412(3) y
N2 H2N 0.868(10) ?
C1 C6 1.394(3) ?
C1 C2 1.402(3) ?
C2 C3 1.379(3) ?
C2 H2B 0.9500 ?
C3 C4 1.384(3) ?
C3 H3A 0.9500 ?
C4 C5 1.386(3) ?
C4 H4A 0.9500 ?
C5 C6 1.384(3) ?
C5 H5A 0.9500 ?
C6 H6A 0.9500 ?
C7 C8 1.509(3) ?
C7 H7A 0.9900 ?
C7 H7B 0.9900 ?
C8 C9 1.383(3) ?
C8 C13 1.387(3) ?
C9 C10 1.377(4) ?
C9 H9A 0.9500 ?
C10 C11 1.387(4) ?
C10 H10A 0.9500 ?
C11 C12 1.380(4) ?
C11 H11A 0.9500 ?
C12 C13 1.389(3) ?
C12 H12A 0.9500 ?
C13 H13A 0.9500 ?
C14 C19 1.391(3) ?
C14 C15 1.392(3) ?
C15 C16 1.395(3) ?
C15 H15A 0.9500 ?
C16 C17 1.388(3) ?
C16 H16A 0.9500 ?
C17 C18 1.383(3) ?
C17 C20 1.516(3) ?
C18 C19 1.383(3) ?
C18 H18A 0.9500 ?
C19 H19A 0.9500 ?
C20 H20A 0.9800 ?
C20 H20B 0.9800 ?
C20 H20C 0.9800 ?
P2 O2 1.4757(15) y
P2 N3 1.6391(19) y
P2 N4 1.6502(19) y
P2 C21 1.800(2) y
N3 C27 1.468(3) y
N3 H3N 0.874(10) ?
N4 C34 1.417(3) y
N4 H4N 0.879(10) ?
C21 C26 1.389(3) ?
C21 C22 1.399(3) ?
C22 C23 1.387(3) ?
C22 H22A 0.9500 ?
C23 C24 1.386(3) ?
C23 H23A 0.9500 ?
C24 C25 1.377(3) ?
C24 H24A 0.9500 ?
C25 C26 1.386(3) ?
C25 H25A 0.9500 ?
C26 H26A 0.9500 ?
C27 C28 1.501(3) ?
C27 H27A 0.9900 ?
C27 H27B 0.9900 ?
C28 C29 1.385(3) ?
C28 C33 1.394(3) ?
C29 C30 1.397(3) ?
C29 H29A 0.9500 ?
C30 C31 1.376(4) ?
C30 H30A 0.9500 ?
C31 C32 1.397(3) ?
C31 H31A 0.9500 ?
C32 C33 1.372(3) ?
C32 H32A 0.9500 ?
C33 H33A 0.9500 ?
C34 C35 1.387(3) ?
C34 C39 1.401(3) ?
C35 C36 1.393(3) ?
C35 H35A 0.9500 ?
C36 C37 1.388(3) ?
C36 H36A 0.9500 ?
C37 C38 1.390(3) ?
C37 C40 1.511(3) ?
C38 C39 1.386(3) ?
C38 H38A 0.9500 ?
C39 H39A 0.9500 ?
C40 H40A 0.9800 ?
C40 H40B 0.9800 ?
C40 H40C 0.9800 ?

loop_
_geom_hbond_atom_site_label_D
_geom_hbond_atom_site_label_H
_geom_hbond_atom_site_label_A
_geom_hbond_site_symmetry_A
_geom_hbond_distance_DH
_geom_hbond_distance_HA
_geom_hbond_distance_DA
_geom_hbond_angle_DHA
N2 H2N O2 1_556 0.868(10) 1.995(11) 2.852(2) 169(2)
N4 H4N O1 . 0.879(10) 1.956(11) 2.818(2) 167(2)

_cod_database_fobs_code 2020715
